data_7046549
loop_
_publ_author_name
'Rungthanaphatsophon, Pokpong'
'Barnes, Charles L.'
'Kelley, Steven P.'
'Walensky, Justin R.'

_publ_section_title
;
 Four-electron reduction chemistry using a uranium(iii) phosphido complex.
;
_journal_issue 25
_journal_name_full 'Dalton transactions (Cambridge, England : 2003)'
_journal_page_first 8189
_journal_page_last 8192
_journal_paper_doi 10.1039/c8dt01406j
_journal_volume 47
_journal_year 2018
_chemical_formula_moiety 'C78 H117 N6 U3, 0.5(C5)'
_chemical_formula_sum 'C80.5 H117 N6 U3'
_chemical_formula_weight 1882.88
_space_group_crystal_system orthorhombic
_space_group_IT_number 29
_space_group_name_Hall 'P 2c -2ac'
_space_group_name_H-M_alt 'P c a 21'
_symmetry_space_group_name_Hall 'P 2c -2ac'
_symmetry_space_group_name_H-M 'P c a 21'
_atom_sites_solution_hydrogens geom
_atom_sites_solution_primary dual
_atom_sites_solution_secondary difmap
_audit_creation_method SHELXL-2017/1
_audit_update_record
;
2018-03-12 deposited with the CCDC.
2018-05-21 downloaded from the CCDC.
;
_cell_angle_alpha 90
_cell_angle_beta 90
_cell_angle_gamma 90
_cell_formula_units_Z 4
_cell_length_a 18.8226(9)
_cell_length_b 23.0418(10)
_cell_length_c 19.0030(9)
_cell_measurement_reflns_used 9765
_cell_measurement_temperature 100(2)
_cell_measurement_theta_max 28.25
_cell_measurement_theta_min 2.33
_cell_volume 8241.7(7)
_computing_cell_refinement 'Bruker SAINT'
_computing_data_collection 'Bruker APEX2'
_computing_data_reduction 'Bruker SAINT'
_computing_molecular_graphics 'Olex2 (Dolomanov et al., 2009)'
_computing_publication_material 'Olex2 (Dolomanov et al., 2009)'
_computing_structure_refinement 'SHELXL-2017/1 (Sheldrick, 2017)'
_computing_structure_solution 'SHELXT 2014/5 (Sheldrick, 2014)'
_diffrn_ambient_temperature 100(2)
_diffrn_measured_fraction_theta_full 0.999
_diffrn_measured_fraction_theta_max 0.998
_diffrn_measurement_device_type 'Bruker APEX-II CCD'
_diffrn_measurement_method '\f and \w scans'
_diffrn_radiation_type MoK\a
_diffrn_radiation_wavelength 0.71073
_diffrn_reflns_av_R_equivalents 0.0695
_diffrn_reflns_av_unetI/netI 0.0558
_diffrn_reflns_Laue_measured_fraction_full 0.999
_diffrn_reflns_Laue_measured_fraction_max 0.998
_diffrn_reflns_limit_h_max 25
_diffrn_reflns_limit_h_min -25
_diffrn_reflns_limit_k_max 30
_diffrn_reflns_limit_k_min -30
_diffrn_reflns_limit_l_max 25
_diffrn_reflns_limit_l_min -25
_diffrn_reflns_number 121252
_diffrn_reflns_point_group_measured_fraction_full 0.999
_diffrn_reflns_point_group_measured_fraction_max 0.999
_diffrn_reflns_theta_full 25.242
_diffrn_reflns_theta_max 28.362
_diffrn_reflns_theta_min 2.319
_exptl_absorpt_coefficient_mu 5.922
_exptl_absorpt_correction_T_max 0.5633
_exptl_absorpt_correction_T_min 0.4120
_exptl_absorpt_correction_type multi-scan
_exptl_absorpt_process_details 'Bruker AXScale'
_exptl_crystal_colour brown
_exptl_crystal_density_diffrn 1.517
_exptl_crystal_density_method 'not measured'
_exptl_crystal_description plate
_exptl_crystal_F_000 3672
_exptl_crystal_recrystallization_method 'Re-crystallisation from solvent: Pentane'
_exptl_crystal_size_max 0.206
_exptl_crystal_size_mid 0.182
_exptl_crystal_size_min 0.059
_refine_diff_density_max 2.194
_refine_diff_density_min -1.208
_refine_diff_density_rms 0.147
_refine_ls_abs_structure_details
; 
 Refined as an inversion twin. 
;
_refine_ls_abs_structure_Flack 0.440(9)
_refine_ls_extinction_method none
_refine_ls_goodness_of_fit_ref 1.009
_refine_ls_hydrogen_treatment constr
_refine_ls_matrix_type fullcycle
_refine_ls_number_parameters 914
_refine_ls_number_reflns 20577
_refine_ls_number_restraints 1390
_refine_ls_restrained_S_all 0.981
_refine_ls_R_factor_all 0.0593
_refine_ls_R_factor_gt 0.0388
_refine_ls_shift/su_max 0.004
_refine_ls_shift/su_mean 0.000
_refine_ls_structure_factor_coef Fsqd
_refine_ls_weighting_details 'w=1/[\s^2^(Fo^2^)+(0.0322P)^2^+18.4954P] where P=(Fo^2^+2Fc^2^)/3'
_refine_ls_weighting_scheme calc
_refine_ls_wR_factor_gt 0.0714
_refine_ls_wR_factor_ref 0.0793
_reflns_Friedel_coverage 0.942
_reflns_Friedel_fraction_full 1.000
_reflns_Friedel_fraction_max 0.999
_reflns_number_gt 17059
_reflns_number_total 20577
_reflns_threshold_expression 'I > 2\s(I)'
_cod_data_source_file c8dt01406j2.cif
_cod_data_source_block final_a
_cod_depositor_comments 'Adding full bibliography for 7046548--7046550.cif.'
_cod_original_formula_sum 'C80.50 H117 N6 U3'
_cod_database_code 7046549
_shelx_shelxl_version_number 2017/1
_shelx_space_group_comment
; 
The symmetry employed for this shelxl refinement is uniquely defined 
by the following loop, which should always be used as a source of 
symmetry information in preference to the above space-group names. 
They are only intended as comments. 
;
_shelx_estimated_absorpt_t_min 0.375
_shelx_estimated_absorpt_t_max 0.721

loop_
_space_group_symop_operation_xyz
'x, y, z'
'-x, -y, z+1/2'
'x+1/2, -y, z'
'-x+1/2, y, z+1/2'

loop_
_atom_site_label
_atom_site_type_symbol
_atom_site_fract_x
_atom_site_fract_y
_atom_site_fract_z
_atom_site_U_iso_or_equiv
_atom_site_adp_type
_atom_site_occupancy
_atom_site_site_symmetry_order
_atom_site_calc_flag
_atom_site_refinement_flags_posn
_atom_site_refinement_flags_adp
_atom_site_refinement_flags_occupancy
_atom_site_disorder_assembly
_atom_site_disorder_group
U1 U 0.48158(2) 0.88783(2) 0.4149(3) 0.01922(7) Uani 1 1 d . . . . .
U2 U 0.62595(2) 0.73297(2) 0.6489(3) 0.02689(8) Uani 1 1 d . . . . .
U3 U 0.38205(2) 0.62862(2) 0.4578(3) 0.02761(9) Uani 1 1 d . . . . .
C61 C 0.3998(6) 0.5503(5) 0.5576(7) 0.039(3) Uani 1 1 d . . . . .
C66 C 0.3875(6) 0.8703(5) 0.3193(7) 0.037(2) Uani 1 1 d . . . . .
C71 C 0.6987(5) 0.8294(4) 0.6409(7) 0.035(2) Uani 1 1 d . . . . .
N4 N 0.5402(4) 0.8371(4) 0.5203(5) 0.0281(18) Uani 1 1 d . . . . .
N5 N 0.4231(4) 0.7310(3) 0.4200(6) 0.0299(17) Uani 1 1 d . . . . .
N6 N 0.5256(5) 0.6790(4) 0.5817(6) 0.039(2) Uani 1 1 d . . . . .
C1S C 0.0704(14) 0.6650(14) 0.5585(15) 0.060 Uani 0.5 1 d . . P . .
C5S C 0.062(2) 0.8045(16) 0.395(2) 0.102 Uani 0.5 1 d . . P . .
C4S C 0.059(4) 0.792(2) 0.450(3) 0.184 Uani 0.5 1 d . . P . .
C3S C 0.045(3) 0.752(3) 0.511(4) 0.192 Uani 0.5 1 d . . P . .
C2S C 0.048(3) 0.703(3) 0.534(3) 0.161 Uani 0.5 1 d . . P . .
C1 C 0.4056(5) 0.9384(4) 0.5226(6) 0.0275(19) Uani 1 1 d . . . . .
C2 C 0.3570(5) 0.9402(4) 0.4656(6) 0.029(2) Uani 1 1 d . . . . .
C3 C 0.3831(4) 0.9813(4) 0.4163(7) 0.0270(18) Uani 1 1 d . . . . .
C4 C 0.4464(5) 1.0048(4) 0.4432(6) 0.028(2) Uani 1 1 d . . . . .
C5 C 0.4607(5) 0.9779(4) 0.5083(6) 0.0273(19) Uani 1 1 d . . . . .
C6 C 0.3959(5) 0.9042(5) 0.5899(6) 0.033(2) Uani 1 1 d . . . . .
H6A H 0.362020 0.872542 0.581863 0.049 Uiso 1 1 calc R U . . .
H6B H 0.377580 0.929871 0.626836 0.049 Uiso 1 1 calc R U . . .
H6C H 0.441633 0.887998 0.604721 0.049 Uiso 1 1 calc R U . . .
C7 C 0.2864(5) 0.9098(4) 0.4613(7) 0.037(2) Uani 1 1 d . . . . .
H7A H 0.283321 0.888331 0.416894 0.056 Uiso 1 1 calc R U . . .
H7B H 0.248058 0.938530 0.463447 0.056 Uiso 1 1 calc R U . . .
H7C H 0.281793 0.882723 0.500820 0.056 Uiso 1 1 calc R U . . .
C8 C 0.3450(6) 1.0039(5) 0.3520(7) 0.038(3) Uani 1 1 d . . . . .
H8A H 0.307511 0.976551 0.338446 0.058 Uiso 1 1 calc R U . . .
H8B H 0.378846 1.008097 0.313216 0.058 Uiso 1 1 calc R U . . .
H8C H 0.323739 1.041722 0.362718 0.058 Uiso 1 1 calc R U . . .
C9 C 0.4805(5) 1.0596(4) 0.4157(8) 0.037(2) Uani 1 1 d . . . . .
H9A H 0.525495 1.066323 0.440269 0.055 Uiso 1 1 calc R U . . .
H9B H 0.448554 1.092546 0.423746 0.055 Uiso 1 1 calc R U . . .
H9C H 0.489470 1.055555 0.365113 0.055 Uiso 1 1 calc R U . . .
C10 C 0.5219(6) 0.9925(5) 0.5567(6) 0.038(2) Uani 1 1 d . . . . .
H10A H 0.565144 0.998152 0.528838 0.057 Uiso 1 1 calc R U . . .
H10B H 0.529142 0.960579 0.590033 0.057 Uiso 1 1 calc R U . . .
H10C H 0.511019 1.028161 0.582634 0.057 Uiso 1 1 calc R U . . .
C11 C 0.5967(10) 0.7236(6) 0.7928(7) 0.066(3) Uani 1 1 d . . . . .
C12 C 0.6153(8) 0.7823(6) 0.7835(7) 0.058(3) Uani 1 1 d . . . . .
C13 C 0.5607(7) 0.8086(5) 0.7421(6) 0.039(2) Uani 1 1 d . . . . .
C14 C 0.5075(7) 0.7655(5) 0.7282(7) 0.041(2) Uani 1 1 d . . . . .
C15 C 0.5323(9) 0.7125(5) 0.7582(7) 0.056(3) Uani 1 1 d . . . . .
C16 C 0.6339(13) 0.6836(8) 0.8443(9) 0.130(9) Uani 1 1 d . . . . .
H16A H 0.684117 0.694335 0.847666 0.195 Uiso 1 1 calc R U . . .
H16B H 0.629846 0.643413 0.827917 0.195 Uiso 1 1 calc R U . . .
H16C H 0.611595 0.687181 0.890758 0.195 Uiso 1 1 calc R U . . .
C17 C 0.6772(8) 0.8147(7) 0.8168(8) 0.078(5) Uani 1 1 d . . . . .
H17A H 0.678261 0.854628 0.798930 0.117 Uiso 1 1 calc R U . . .
H17B H 0.721772 0.795157 0.804831 0.117 Uiso 1 1 calc R U . . .
H17C H 0.671295 0.815335 0.868028 0.117 Uiso 1 1 calc R U . . .
C18 C 0.5529(7) 0.8718(5) 0.7248(7) 0.041(3) Uani 1 1 d . . . . .
H18A H 0.598078 0.891716 0.733612 0.061 Uiso 1 1 calc R U . . .
H18B H 0.515770 0.888859 0.754433 0.061 Uiso 1 1 calc R U . . .
H18C H 0.539914 0.876088 0.675184 0.061 Uiso 1 1 calc R U . . .
C19 C 0.4375(6) 0.7734(5) 0.6915(8) 0.050(3) Uani 1 1 d . . . . .
H19A H 0.417828 0.811557 0.703386 0.076 Uiso 1 1 calc R U . . .
H19B H 0.404477 0.743018 0.706632 0.076 Uiso 1 1 calc R U . . .
H19C H 0.444593 0.770863 0.640501 0.076 Uiso 1 1 calc R U . . .
C20 C 0.4901(10) 0.6567(6) 0.7599(8) 0.082(5) Uani 1 1 d . . . . .
H20A H 0.463038 0.652711 0.716109 0.122 Uiso 1 1 calc R U . . .
H20B H 0.457269 0.657391 0.799938 0.122 Uiso 1 1 calc R U . . .
H20C H 0.522611 0.623693 0.764815 0.122 Uiso 1 1 calc R U . . .
C21 C 0.6241(5) 0.8832(4) 0.3802(6) 0.0266(19) Uani 1 1 d . . . . .
C22 C 0.5981(5) 0.9361(4) 0.3493(6) 0.0285(19) Uani 1 1 d . . . . .
C23 C 0.5522(6) 0.9208(5) 0.2946(6) 0.033(2) Uani 1 1 d . . . . .
C24 C 0.5492(6) 0.8587(5) 0.2905(6) 0.037(2) Uani 1 1 d . . . . .
C25 C 0.5943(6) 0.8359(5) 0.3446(6) 0.035(2) Uani 1 1 d . . . . .
C26 C 0.6808(5) 0.8802(5) 0.4356(6) 0.044(3) Uani 1 1 d . . . . .
H26A H 0.720467 0.905527 0.422236 0.065 Uiso 1 1 calc R U . . .
H26B H 0.697834 0.840176 0.439862 0.065 Uiso 1 1 calc R U . . .
H26C H 0.661270 0.893036 0.480758 0.065 Uiso 1 1 calc R U . . .
C27 C 0.6285(5) 0.9949(5) 0.3649(7) 0.039(3) Uani 1 1 d . . . . .
H27A H 0.626493 1.002223 0.415619 0.058 Uiso 1 1 calc R U . . .
H27B H 0.600912 1.024615 0.340036 0.058 Uiso 1 1 calc R U . . .
H27C H 0.678054 0.996373 0.349034 0.058 Uiso 1 1 calc R U . . .
C28 C 0.5176(6) 0.9618(6) 0.2432(7) 0.046(3) Uani 1 1 d . . . . .
H28A H 0.467525 0.951322 0.237341 0.069 Uiso 1 1 calc R U . . .
H28B H 0.541882 0.959296 0.197666 0.069 Uiso 1 1 calc R U . . .
H28C H 0.521000 1.001621 0.261152 0.069 Uiso 1 1 calc R U . . .
C29 C 0.5154(8) 0.8231(6) 0.2332(7) 0.063(4) Uani 1 1 d . . . . .
H29A H 0.484252 0.847914 0.204877 0.094 Uiso 1 1 calc R U . . .
H29B H 0.487505 0.791710 0.254247 0.094 Uiso 1 1 calc R U . . .
H29C H 0.552536 0.806560 0.203073 0.094 Uiso 1 1 calc R U . . .
C30 C 0.6087(7) 0.7739(5) 0.3593(8) 0.054(4) Uani 1 1 d . . . . .
H30A H 0.576562 0.749666 0.331319 0.082 Uiso 1 1 calc R U . . .
H30B H 0.601101 0.766052 0.409463 0.082 Uiso 1 1 calc R U . . .
H30C H 0.658026 0.764817 0.346927 0.082 Uiso 1 1 calc R U . . .
C41 C 0.4305(7) 0.6102(5) 0.3213(6) 0.045(2) Uani 1 1 d . . . . .
C42 C 0.3752(7) 0.5716(6) 0.3290(8) 0.056(3) Uani 1 1 d . . . . .
C43 C 0.3934(8) 0.5283(5) 0.3773(8) 0.057(3) Uani 1 1 d . . . . .
C44 C 0.4640(7) 0.5405(4) 0.4001(7) 0.047(3) Uani 1 1 d . . . . .
C45 C 0.4864(6) 0.5913(5) 0.3644(6) 0.039(2) Uani 1 1 d . . . . .
C46 C 0.4338(9) 0.6595(6) 0.2705(7) 0.064(4) Uani 1 1 d . . . . .
H46A H 0.479017 0.679988 0.275974 0.096 Uiso 1 1 calc R U . . .
H46B H 0.429976 0.644464 0.222336 0.096 Uiso 1 1 calc R U . . .
H46C H 0.394423 0.686260 0.279638 0.096 Uiso 1 1 calc R U . . .
C47 C 0.3102(9) 0.5696(9) 0.2801(10) 0.100(7) Uani 1 1 d . . . . .
H47A H 0.279124 0.537515 0.294055 0.150 Uiso 1 1 calc R U . . .
H47B H 0.325982 0.563787 0.231419 0.150 Uiso 1 1 calc R U . . .
H47C H 0.284070 0.606301 0.283489 0.150 Uiso 1 1 calc R U . . .
C48 C 0.3493(11) 0.4748(6) 0.4003(13) 0.107(7) Uani 1 1 d . . . . .
H48A H 0.374667 0.454027 0.437642 0.160 Uiso 1 1 calc R U . . .
H48B H 0.342470 0.448953 0.359942 0.160 Uiso 1 1 calc R U . . .
H48C H 0.302986 0.487649 0.417917 0.160 Uiso 1 1 calc R U . . .
C49 C 0.5111(8) 0.5013(7) 0.4446(8) 0.073(4) Uani 1 1 d . . . . .
H49A H 0.482411 0.470013 0.464898 0.109 Uiso 1 1 calc R U . . .
H49B H 0.532782 0.524041 0.482537 0.109 Uiso 1 1 calc R U . . .
H49C H 0.548546 0.484586 0.415012 0.109 Uiso 1 1 calc R U . . .
C50 C 0.5587(7) 0.6190(6) 0.3696(7) 0.051(3) Uani 1 1 d . . . . .
H50A H 0.592915 0.590678 0.387793 0.077 Uiso 1 1 calc R U . . .
H50B H 0.556416 0.652367 0.401581 0.077 Uiso 1 1 calc R U . . .
H50C H 0.573834 0.632107 0.322898 0.077 Uiso 1 1 calc R U . . .
C51 C 0.2552(5) 0.6857(5) 0.4490(8) 0.050(3) Uani 1 1 d . . . . .
C52 C 0.2833(5) 0.7020(5) 0.5157(8) 0.042(2) Uani 1 1 d . . . . .
C53 C 0.2795(6) 0.6521(5) 0.5587(8) 0.048(3) Uani 1 1 d . . . . .
C54 C 0.2492(6) 0.6065(5) 0.5198(9) 0.059(3) Uani 1 1 d . . . . .
C55 C 0.2335(6) 0.6274(6) 0.4524(10) 0.066(3) Uani 1 1 d . . . . .
C56 C 0.2457(8) 0.7263(6) 0.3863(9) 0.074(5) Uani 1 1 d . . . . .
H56A H 0.291624 0.743586 0.373958 0.112 Uiso 1 1 calc R U . . .
H56B H 0.212058 0.757160 0.398660 0.112 Uiso 1 1 calc R U . . .
H56C H 0.227351 0.704354 0.346097 0.112 Uiso 1 1 calc R U . . .
C57 C 0.3059(7) 0.7612(5) 0.5384(8) 0.051(3) Uani 1 1 d . . . . .
H57A H 0.333842 0.779352 0.500895 0.077 Uiso 1 1 calc R U . . .
H57B H 0.334973 0.758160 0.581086 0.077 Uiso 1 1 calc R U . . .
H57C H 0.263839 0.784854 0.548222 0.077 Uiso 1 1 calc R U . . .
C58 C 0.3001(8) 0.6511(6) 0.6369(8) 0.070(4) Uani 1 1 d . . . . .
H58A H 0.304353 0.610826 0.652879 0.105 Uiso 1 1 calc R U . . .
H58B H 0.263430 0.670946 0.664499 0.105 Uiso 1 1 calc R U . . .
H58C H 0.345705 0.670991 0.643265 0.105 Uiso 1 1 calc R U . . .
C59 C 0.2264(7) 0.5481(6) 0.5480(11) 0.084(6) Uani 1 1 d . . . . .
H59A H 0.254728 0.538463 0.589634 0.126 Uiso 1 1 calc R U . . .
H59B H 0.233646 0.518407 0.511757 0.126 Uiso 1 1 calc R U . . .
H59C H 0.175985 0.549506 0.560831 0.126 Uiso 1 1 calc R U . . .
C60 C 0.1859(8) 0.5969(7) 0.3993(12) 0.101(6) Uani 1 1 d . . . . .
H60A H 0.195349 0.612277 0.352080 0.151 Uiso 1 1 calc R U . . .
H60B H 0.136026 0.603705 0.411506 0.151 Uiso 1 1 calc R U . . .
H60C H 0.195703 0.555156 0.399986 0.151 Uiso 1 1 calc R U . . .
N1 N 0.4091(5) 0.5195(4) 0.6035(6) 0.048(3) Uani 1 1 d . . . . .
C62 C 0.4232(7) 0.4811(6) 0.6637(8) 0.061(3) Uani 1 1 d . . . . .
C63 C 0.4006(7) 0.4210(6) 0.6407(9) 0.071(4) Uani 1 1 d . . . . .
H63A H 0.410735 0.393108 0.678337 0.107 Uiso 1 1 calc R U . . .
H63B H 0.426820 0.409936 0.598200 0.107 Uiso 1 1 calc R U . . .
H63C H 0.349507 0.420911 0.630613 0.107 Uiso 1 1 calc R U . . .
C64 C 0.3811(9) 0.5039(7) 0.7244(9) 0.091(6) Uani 1 1 d . . . . .
H64A H 0.390423 0.480080 0.766124 0.137 Uiso 1 1 calc R U . . .
H64B H 0.330344 0.502271 0.712956 0.137 Uiso 1 1 calc R U . . .
H64C H 0.394828 0.544129 0.733850 0.137 Uiso 1 1 calc R U . . .
C65 C 0.5018(8) 0.4848(6) 0.6788(9) 0.068(4) Uani 1 1 d . . . . .
H65A H 0.513577 0.459109 0.718138 0.102 Uiso 1 1 calc R U . . .
H65B H 0.514269 0.524846 0.690965 0.102 Uiso 1 1 calc R U . . .
H65C H 0.528455 0.472859 0.636917 0.102 Uiso 1 1 calc R U . . .
N2 N 0.3478(6) 0.8602(4) 0.2752(7) 0.057(3) Uani 1 1 d . . . . .
C67 C 0.2978(11) 0.8472(6) 0.2189(10) 0.094(5) Uani 1 1 d . . . . .
C68 C 0.3056(14) 0.7824(7) 0.2054(11) 0.145(10) Uani 1 1 d . . . . .
H68A H 0.264954 0.768520 0.177923 0.218 Uiso 1 1 calc R U . . .
H68B H 0.307345 0.761712 0.250455 0.218 Uiso 1 1 calc R U . . .
H68C H 0.349574 0.775178 0.179209 0.218 Uiso 1 1 calc R U . . .
C69 C 0.2255(10) 0.8631(10) 0.2434(14) 0.146(8) Uani 1 1 d . . . . .
H69A H 0.191069 0.855432 0.205851 0.219 Uiso 1 1 calc R U . . .
H69B H 0.224426 0.904369 0.255644 0.219 Uiso 1 1 calc R U . . .
H69C H 0.213321 0.839880 0.284913 0.219 Uiso 1 1 calc R U . . .
C70 C 0.3228(12) 0.8819(7) 0.1534(10) 0.112(7) Uani 1 1 d . . . . .
H70A H 0.286587 0.879384 0.116447 0.168 Uiso 1 1 calc R U . . .
H70B H 0.367537 0.865609 0.136044 0.168 Uiso 1 1 calc R U . . .
H70C H 0.329933 0.922638 0.166428 0.168 Uiso 1 1 calc R U . . .
N3 N 0.7310(5) 0.8714(4) 0.6352(6) 0.036(2) Uani 1 1 d . . . . .
C72 C 0.7735(6) 0.9244(5) 0.6313(6) 0.039(2) Uani 1 1 d . . . . .
C73 C 0.7916(8) 0.9401(6) 0.7061(7) 0.063(4) Uani 1 1 d . . . . .
H73A H 0.821119 0.975127 0.706555 0.095 Uiso 1 1 calc R U . . .
H73B H 0.817784 0.908010 0.727959 0.095 Uiso 1 1 calc R U . . .
H73C H 0.747799 0.947265 0.732566 0.095 Uiso 1 1 calc R U . . .
C74 C 0.8367(8) 0.9134(6) 0.5867(8) 0.065(4) Uani 1 1 d . . . . .
H74A H 0.863937 0.949421 0.581479 0.098 Uiso 1 1 calc R U . . .
H74B H 0.821408 0.899784 0.540307 0.098 Uiso 1 1 calc R U . . .
H74C H 0.866563 0.883812 0.608985 0.098 Uiso 1 1 calc R U . . .
C75 C 0.7267(9) 0.9708(6) 0.5971(11) 0.095(6) Uani 1 1 d . . . . .
H75A H 0.749776 1.008745 0.601254 0.142 Uiso 1 1 calc R U . . .
H75B H 0.680492 0.971912 0.620950 0.142 Uiso 1 1 calc R U . . .
H75C H 0.719686 0.961412 0.547310 0.142 Uiso 1 1 calc R U . . .
C76 C 0.5675(5) 0.8063(4) 0.5589(6) 0.0209(18) Uani 1 1 d . . . . .
C77 C 0.4408(4) 0.7790(4) 0.4132(6) 0.0225(17) Uani 1 1 d . . . . .
C78 C 0.4810(5) 0.6609(4) 0.5458(6) 0.027(2) Uani 1 1 d . . . . .
C35 C 0.7060(6) 0.6321(5) 0.6494(8) 0.046(2) Uani 1 1 d . . . . .
C31 C 0.7692(8) 0.7081(7) 0.6515(11) 0.032(3) Uani 0.6 1 d . . P A 1
C32 C 0.7482(9) 0.7029(8) 0.5786(10) 0.034(3) Uani 0.6 1 d . . P A 1
C33 C 0.7412(9) 0.6628(7) 0.6904(10) 0.034(3) Uani 0.6 1 d . . P A 1
C34 C 0.7035(9) 0.6521(9) 0.5761(11) 0.039(3) Uani 0.6 1 d . . P A 1
C36 C 0.8261(10) 0.7487(9) 0.6749(11) 0.042(4) Uani 0.6 1 d . . P A 1
H36A H 0.836041 0.776694 0.637409 0.063 Uiso 0.6 1 calc R U P B 1
H36B H 0.810280 0.769418 0.717179 0.063 Uiso 0.6 1 calc R U P C 1
H36C H 0.869258 0.726666 0.685679 0.063 Uiso 0.6 1 calc R U P D 1
C37 C 0.7717(11) 0.7352(10) 0.5185(11) 0.054(5) Uani 0.6 1 d . . P A 1
H37A H 0.801406 0.767678 0.534037 0.082 Uiso 0.6 1 calc R U P E 1
H37B H 0.799390 0.709814 0.487503 0.082 Uiso 0.6 1 calc R U P F 1
H37C H 0.730394 0.750154 0.492889 0.082 Uiso 0.6 1 calc R U P G 1
C38 C 0.7652(10) 0.6504(9) 0.7646(11) 0.041(4) Uani 0.6 1 d . . P A 1
H38A H 0.792165 0.683614 0.782597 0.061 Uiso 0.6 1 calc R U P H 1
H38B H 0.723551 0.643799 0.794530 0.061 Uiso 0.6 1 calc R U P I 1
H38C H 0.795351 0.615764 0.764887 0.061 Uiso 0.6 1 calc R U P J 1
C39 C 0.6772(13) 0.6261(11) 0.5113(13) 0.069(7) Uani 0.6 1 d . . P A 1
H39A H 0.648053 0.592183 0.522639 0.104 Uiso 0.6 1 calc R U P K 1
H39B H 0.648487 0.654596 0.485695 0.104 Uiso 0.6 1 calc R U P L 1
H39C H 0.717527 0.614171 0.482070 0.104 Uiso 0.6 1 calc R U P M 1
C40 C 0.6593(12) 0.5742(9) 0.6681(15) 0.067(7) Uani 0.6 1 d . . P A 1
H40A H 0.637302 0.559138 0.625014 0.100 Uiso 0.6 1 calc R U P N 1
H40B H 0.690426 0.544441 0.688305 0.100 Uiso 0.6 1 calc R U P O 1
H40C H 0.622119 0.584199 0.702102 0.100 Uiso 0.6 1 calc R U P P 1
C31' C 0.7661(12) 0.6858(9) 0.6530(16) 0.032(4) Uani 0.4 1 d . . P A 2
C32' C 0.7638(13) 0.7077(10) 0.5896(16) 0.032(5) Uani 0.4 1 d . . P A 2
C33' C 0.7177(13) 0.6787(10) 0.5437(14) 0.030(4) Uani 0.4 1 d . . P A 2
C34' C 0.6857(13) 0.6335(10) 0.5888(16) 0.031(4) Uani 0.4 1 d . . P A 2
C36' C 0.8102(17) 0.7046(12) 0.7138(17) 0.049(7) Uani 0.4 1 d . . P A 2
H36D H 0.800290 0.679693 0.754402 0.073 Uiso 0.4 1 calc R U P A 2
H36E H 0.860618 0.701648 0.701367 0.073 Uiso 0.4 1 calc R U P A 2
H36F H 0.798832 0.744958 0.725634 0.073 Uiso 0.4 1 calc R U P A 2
C37' C 0.8171(15) 0.7519(13) 0.561(2) 0.055(8) Uani 0.4 1 d . . P A 2
H37D H 0.804416 0.761874 0.512240 0.082 Uiso 0.4 1 calc R U P A 2
H37E H 0.816035 0.787011 0.589897 0.082 Uiso 0.4 1 calc R U P A 2
H37F H 0.864926 0.735152 0.561738 0.082 Uiso 0.4 1 calc R U P A 2
C38' C 0.7029(16) 0.6875(12) 0.4663(16) 0.045(6) Uani 0.4 1 d . . P A 2
H38D H 0.667339 0.659362 0.450569 0.067 Uiso 0.4 1 calc R U P A 2
H38E H 0.684998 0.726970 0.458682 0.067 Uiso 0.4 1 calc R U P A 2
H38F H 0.746910 0.682069 0.439518 0.067 Uiso 0.4 1 calc R U P A 2
C39' C 0.6380(14) 0.5848(11) 0.5579(17) 0.041(7) Uani 0.4 1 d . . P A 2
H39D H 0.627237 0.593487 0.508610 0.062 Uiso 0.4 1 calc R U P A 2
H39E H 0.663063 0.547585 0.560909 0.062 Uiso 0.4 1 calc R U P A 2
H39F H 0.593704 0.582564 0.584857 0.062 Uiso 0.4 1 calc R U P A 2
C40' C 0.7082(16) 0.5928(12) 0.7113(18) 0.052(8) Uani 0.4 1 d . . P A 2
H40D H 0.731498 0.612626 0.750671 0.078 Uiso 0.4 1 calc R U P A 2
H40E H 0.659652 0.582227 0.724800 0.078 Uiso 0.4 1 calc R U P A 2
H40F H 0.734894 0.557687 0.699258 0.078 Uiso 0.4 1 calc R U P A 2

loop_
_atom_site_aniso_label
_atom_site_aniso_U_11
_atom_site_aniso_U_22
_atom_site_aniso_U_33
_atom_site_aniso_U_23
_atom_site_aniso_U_13
_atom_site_aniso_U_12
U1 0.01793(14) 0.02015(14) 0.01959(14) 0.00206(16) -0.00106(15) -0.00050(13)
U2 0.02683(17) 0.02200(16) 0.03183(18) -0.00406(16) -0.01316(17) 0.00629(14)
U3 0.02514(17) 0.01887(15) 0.0388(2) 0.00048(16) -0.00858(17) -0.00322(14)
C61 0.037(6) 0.029(5) 0.052(6) 0.008(5) 0.001(5) 0.001(5)
C66 0.038(5) 0.031(6) 0.040(6) 0.003(5) -0.011(4) 0.000(5)
C71 0.034(5) 0.031(4) 0.041(6) -0.002(5) -0.020(5) 0.010(4)
N4 0.024(4) 0.031(4) 0.030(4) 0.000(3) 0.001(3) 0.003(3)
N5 0.028(4) 0.033(4) 0.028(4) -0.003(4) 0.000(4) -0.003(3)
N6 0.038(5) 0.036(5) 0.043(5) -0.003(4) 0.000(4) 0.002(4)
C1S 0.048 0.079 0.053 0.008 0.023 0.008
C5S 0.114 0.108 0.083 0.000 0.000 0.091
C4S 0.304 0.112 0.136 0.014 0.006 0.149
C3S 0.152 0.147 0.278 0.098 0.000 0.000
C2S 0.169 0.131 0.183 0.057 0.000 0.050
C1 0.024(4) 0.031(5) 0.028(5) -0.001(4) 0.006(4) 0.007(4)
C2 0.019(4) 0.028(5) 0.040(5) 0.010(4) -0.002(4) 0.006(3)
C3 0.024(4) 0.023(4) 0.035(5) 0.007(4) 0.001(4) 0.007(3)
C4 0.023(4) 0.025(4) 0.038(5) 0.002(4) 0.004(4) 0.004(3)
C5 0.027(5) 0.024(5) 0.031(5) -0.003(4) 0.004(4) 0.007(4)
C6 0.031(6) 0.039(6) 0.029(5) 0.003(4) 0.009(4) 0.009(5)
C7 0.019(4) 0.039(5) 0.054(7) 0.012(6) 0.005(5) 0.004(4)
C8 0.035(6) 0.030(5) 0.050(7) 0.017(5) -0.012(5) 0.000(5)
C9 0.038(5) 0.026(4) 0.046(5) 0.003(6) -0.001(6) -0.003(4)
C10 0.042(6) 0.041(6) 0.031(5) -0.008(5) -0.003(5) 0.004(5)
C11 0.130(10) 0.045(6) 0.024(6) 0.001(5) -0.013(6) 0.039(6)
C12 0.086(9) 0.050(6) 0.037(6) -0.015(5) -0.028(6) 0.036(6)
C13 0.059(7) 0.034(5) 0.024(5) -0.005(4) -0.007(5) 0.013(4)
C14 0.056(6) 0.036(5) 0.030(5) 0.000(4) 0.012(4) 0.010(4)
C15 0.107(9) 0.038(6) 0.024(6) 0.007(5) 0.015(5) 0.014(5)
C16 0.26(3) 0.086(12) 0.041(8) -0.001(8) -0.056(12) 0.097(15)
C17 0.098(11) 0.079(10) 0.057(9) -0.039(8) -0.054(8) 0.049(8)
C18 0.057(7) 0.037(5) 0.029(6) -0.008(5) -0.008(5) 0.013(5)
C19 0.040(6) 0.052(7) 0.060(8) -0.012(6) 0.014(5) 0.012(5)
C20 0.149(15) 0.040(7) 0.056(9) 0.013(7) 0.052(9) 0.004(8)
C21 0.023(4) 0.037(5) 0.020(4) -0.003(4) 0.014(3) 0.005(4)
C22 0.025(5) 0.036(5) 0.026(5) -0.002(4) 0.007(4) -0.001(4)
C23 0.033(5) 0.040(5) 0.026(5) 0.005(4) 0.005(4) -0.007(4)
C24 0.043(6) 0.041(5) 0.028(5) -0.004(4) 0.013(4) -0.008(4)
C25 0.036(5) 0.034(5) 0.036(5) -0.002(4) 0.018(4) 0.001(4)
C26 0.021(5) 0.066(8) 0.044(7) 0.013(5) 0.002(4) 0.006(5)
C27 0.031(6) 0.039(5) 0.047(7) 0.000(5) 0.008(5) -0.008(4)
C28 0.041(7) 0.062(8) 0.035(6) 0.011(5) -0.001(5) -0.007(6)
C29 0.078(10) 0.068(9) 0.042(7) -0.019(6) 0.012(6) -0.029(8)
C30 0.065(8) 0.033(5) 0.065(8) 0.004(5) 0.044(7) 0.009(5)
C41 0.065(7) 0.040(6) 0.030(5) -0.015(4) -0.013(5) 0.011(5)
C42 0.067(7) 0.044(6) 0.056(7) -0.020(5) -0.032(6) -0.002(5)
C43 0.074(8) 0.026(5) 0.071(8) -0.020(5) -0.012(6) -0.004(5)
C44 0.072(7) 0.026(5) 0.042(7) -0.016(4) -0.012(5) 0.015(4)
C45 0.049(6) 0.037(5) 0.030(5) -0.013(4) -0.010(4) 0.012(4)
C46 0.108(12) 0.053(8) 0.031(6) -0.007(5) -0.011(7) 0.019(8)
C47 0.091(12) 0.120(16) 0.089(12) -0.045(11) -0.054(10) -0.009(11)
C48 0.134(14) 0.031(7) 0.156(18) -0.025(9) -0.002(14) -0.034(8)
C49 0.089(10) 0.065(8) 0.065(9) 0.012(7) 0.008(8) 0.044(8)
C50 0.055(7) 0.067(8) 0.032(6) -0.013(6) 0.007(5) 0.005(6)
C51 0.018(5) 0.044(5) 0.087(7) 0.014(5) -0.006(5) 0.004(4)
C52 0.022(5) 0.028(5) 0.077(7) 0.020(5) 0.013(5) 0.004(4)
C53 0.028(6) 0.038(5) 0.078(7) 0.020(5) 0.021(5) 0.009(4)
C54 0.029(6) 0.033(6) 0.116(9) 0.015(6) 0.019(6) -0.004(5)
C55 0.034(6) 0.048(6) 0.118(9) 0.001(6) -0.008(7) -0.007(5)
C56 0.040(7) 0.082(10) 0.102(12) 0.038(8) -0.020(7) 0.007(7)
C57 0.046(7) 0.034(5) 0.074(9) 0.005(6) 0.036(6) 0.003(5)
C58 0.074(10) 0.063(9) 0.073(7) 0.027(7) 0.035(7) 0.021(7)
C59 0.047(9) 0.049(7) 0.156(16) 0.032(9) 0.033(10) -0.004(7)
C60 0.045(8) 0.082(11) 0.175(17) -0.021(12) -0.029(11) -0.017(8)
N1 0.043(6) 0.040(5) 0.062(6) 0.021(5) 0.013(5) 0.015(5)
C62 0.059(7) 0.056(7) 0.067(8) 0.037(6) 0.021(6) 0.019(6)
C63 0.063(8) 0.047(6) 0.104(12) 0.041(7) 0.020(8) 0.009(6)
C64 0.114(13) 0.090(11) 0.070(9) 0.047(8) 0.045(9) 0.049(11)
C65 0.069(7) 0.061(9) 0.073(10) 0.030(8) -0.005(7) 0.024(7)
N2 0.069(7) 0.037(6) 0.065(7) 0.009(5) -0.038(6) -0.011(5)
C67 0.135(12) 0.053(7) 0.093(11) 0.027(8) -0.088(9) -0.040(9)
C68 0.28(3) 0.049(8) 0.103(14) 0.013(8) -0.132(16) -0.056(11)
C69 0.090(11) 0.153(18) 0.19(2) 0.059(15) -0.105(11) -0.061(10)
C70 0.177(18) 0.072(10) 0.088(11) 0.031(9) -0.087(11) -0.041(12)
N3 0.037(5) 0.032(4) 0.039(5) -0.006(4) -0.015(4) 0.002(3)
C72 0.044(6) 0.031(5) 0.042(6) -0.005(4) -0.019(4) -0.004(4)
C73 0.071(9) 0.067(9) 0.051(7) -0.014(6) -0.008(6) -0.035(8)
C74 0.078(9) 0.045(7) 0.072(9) -0.014(7) 0.020(7) -0.019(7)
C75 0.094(12) 0.038(7) 0.153(16) 0.012(9) -0.070(12) -0.005(7)
C76 0.018(4) 0.025(4) 0.020(4) -0.005(3) -0.002(3) 0.000(4)
C77 0.018(4) 0.030(4) 0.019(4) 0.002(4) -0.005(4) -0.003(3)
C78 0.025(5) 0.025(5) 0.032(5) 0.005(4) 0.005(4) -0.007(4)
C35 0.052(6) 0.033(5) 0.052(5) 0.005(4) -0.004(5) 0.017(4)
C31 0.029(7) 0.035(7) 0.032(7) 0.001(6) -0.019(6) 0.013(5)
C32 0.027(7) 0.048(8) 0.025(7) -0.003(6) -0.011(5) 0.021(6)
C33 0.028(8) 0.035(7) 0.040(7) 0.006(6) -0.004(6) 0.017(6)
C34 0.028(8) 0.051(9) 0.039(7) -0.015(6) -0.018(6) 0.022(6)
C36 0.034(9) 0.049(10) 0.043(11) -0.001(9) -0.016(8) -0.002(7)
C37 0.048(12) 0.081(14) 0.034(9) 0.004(9) 0.007(8) 0.027(10)
C38 0.027(9) 0.049(11) 0.047(9) 0.005(8) -0.013(8) 0.017(9)
C39 0.061(14) 0.074(16) 0.073(13) -0.042(12) -0.029(12) 0.025(12)
C40 0.045(12) 0.034(9) 0.12(2) -0.004(11) -0.010(12) 0.005(8)
C31' 0.030(10) 0.019(9) 0.049(10) -0.002(8) -0.006(9) 0.021(6)
C32' 0.021(11) 0.023(10) 0.051(11) -0.001(8) -0.003(8) 0.010(7)
C33' 0.025(11) 0.017(10) 0.047(9) -0.002(8) 0.001(8) 0.009(7)
C34' 0.027(10) 0.017(8) 0.050(8) -0.001(7) -0.002(7) 0.009(7)
C36' 0.058(18) 0.028(14) 0.060(15) 0.002(13) -0.017(13) 0.002(12)
C37' 0.029(14) 0.043(15) 0.09(2) 0.014(15) 0.009(14) -0.001(11)
C38' 0.057(17) 0.037(14) 0.042(10) -0.008(11) 0.007(11) 0.024(13)
C39' 0.034(14) 0.017(10) 0.073(19) -0.017(12) 0.007(12) 0.002(9)
C40' 0.043(17) 0.036(14) 0.077(17) 0.023(13) -0.008(14) 0.008(12)

loop_
_atom_type_symbol
_atom_type_description
_atom_type_scat_dispersion_real
_atom_type_scat_dispersion_imag
_atom_type_scat_source
C C 0.0033 0.0016 'International Tables Vol C Tables 4.2.6.8 and 6.1.1.4'
H H 0.0000 0.0000 'International Tables Vol C Tables 4.2.6.8 and 6.1.1.4'
N N 0.0061 0.0033 'International Tables Vol C Tables 4.2.6.8 and 6.1.1.4'
U U -9.6767 9.6646 'International Tables Vol C Tables 4.2.6.8 and 6.1.1.4'

loop_
_geom_angle_atom_site_label_1
_geom_angle_atom_site_label_2
_geom_angle_atom_site_label_3
_geom_angle
C66 U1 N4 140.9(3)
C66 U1 C77 68.9(3)
N4 U1 C77 72.5(3)
C66 U1 C23 77.8(3)
N4 U1 C23 124.5(3)
C77 U1 C23 113.3(3)
C66 U1 C1 103.5(3)
N4 U1 C1 80.6(3)
C77 U1 C1 105.1(3)
C23 U1 C1 138.7(3)
C66 U1 C22 107.0(3)
N4 U1 C22 101.2(3)
C77 U1 C22 127.8(3)
C23 U1 C22 29.4(3)
C1 U1 C22 125.3(3)
C66 U1 C5 118.3(3)
N4 U1 C5 84.4(3)
C77 U1 C5 133.3(3)
C23 U1 C5 113.3(3)
C1 U1 C5 29.6(3)
C22 U1 C5 95.7(3)
C66 U1 C21 119.6(3)
N4 U1 C21 75.6(3)
C77 U1 C21 104.1(3)
C23 U1 C21 49.0(3)
C1 U1 C21 134.2(3)
C22 U1 C21 30.2(3)
C5 U1 C21 108.7(3)
C66 U1 C24 71.1(4)
N4 U1 C24 111.0(3)
C77 U1 C24 83.8(3)
C23 U1 C24 30.1(3)
C1 U1 C24 167.4(3)
C22 U1 C24 49.2(3)
C5 U1 C24 142.9(3)
C21 U1 C24 48.7(3)
C66 U1 C25 96.9(4)
N4 U1 C25 81.4(3)
C77 U1 C25 78.8(3)
C23 U1 C25 49.5(3)
C1 U1 C25 159.3(3)
C22 U1 C25 49.4(3)
C5 U1 C25 137.9(3)
C21 U1 C25 29.2(3)
C24 U1 C25 29.9(3)
C66 U1 C2 74.6(3)
N4 U1 C2 106.7(3)
C77 U1 C2 99.8(3)
C23 U1 C2 124.7(3)
C1 U1 C2 29.5(3)
C22 U1 C2 130.2(3)
C5 U1 C2 48.5(3)
C21 U1 C2 155.4(3)
C24 U1 C2 141.4(3)
C25 U1 C2 171.1(3)
C66 U1 C4 97.1(3)
N4 U1 C4 112.7(3)
C77 U1 C4 147.7(3)
C23 U1 C4 90.5(3)
C1 U1 C4 48.2(3)
C22 U1 C4 83.5(3)
C5 U1 C4 29.2(3)
C21 U1 C4 108.0(3)
C24 U1 C4 120.1(3)
C25 U1 C4 132.9(3)
C2 U1 C4 47.9(3)
N6 U2 C71 139.4(3)
N6 U2 C76 71.6(3)
C71 U2 C76 68.7(3)
N6 U2 C34 79.2(4)
C71 U2 C34 105.6(5)
C76 U2 C34 109.2(4)
N6 U2 C32 104.4(4)
C71 U2 C32 75.4(5)
C76 U2 C32 101.2(4)
C34 U2 C32 30.4(6)
N6 U2 C31 128.3(4)
C71 U2 C31 70.5(4)
C76 U2 C31 123.5(4)
C34 U2 C31 49.2(5)
C32 U2 C31 30.4(5)
N6 U2 C15 79.9(4)
C71 U2 C15 121.5(4)
C76 U2 C15 109.2(4)
C34 U2 C15 127.1(5)
C32 U2 C15 148.8(5)
C31 U2 C15 125.1(5)
N6 U2 C35 89.8(3)
C71 U2 C35 115.4(3)
C76 U2 C35 139.9(3)
C34 U2 C35 30.9(5)
C32 U2 C35 48.3(5)
C31 U2 C35 45.0(4)
C15 U2 C35 101.6(4)
N6 U2 C13 107.0(3)
C71 U2 C13 74.7(4)
C76 U2 C13 80.1(3)
C34 U2 C13 170.3(4)
C32 U2 C13 147.2(5)
C31 U2 C13 123.6(4)
C15 U2 C13 49.0(4)
C35 U2 C13 140.0(4)
N6 U2 C14 79.3(3)
C71 U2 C14 102.8(3)
C76 U2 C14 81.1(3)
C34 U2 C14 151.6(5)
C32 U2 C14 176.1(4)
C31 U2 C14 145.8(5)
C15 U2 C14 29.7(3)
C35 U2 C14 131.1(4)
C13 U2 C14 29.9(3)
N6 U2 C11 107.5(4)
C71 U2 C11 103.0(4)
C76 U2 C11 126.9(3)
C34 U2 C11 123.1(5)
C32 U2 C11 128.3(5)
C31 U2 C11 99.2(5)
C15 U2 C11 29.2(5)
C35 U2 C11 92.2(4)
C13 U2 C11 48.4(3)
C14 U2 C11 48.4(4)
N6 U2 C34' 72.5(6)
C71 U2 C34' 117.5(6)
C76 U2 C34' 115.2(6)
C15 U2 C34' 115.0(6)
C35 U2 C34' 25.2(6)
C13 U2 C34' 162.6(6)
C14 U2 C34' 139.6(6)
C11 U2 C34' 114.5(6)
N5 U3 C78 72.8(3)
N5 U3 C61 141.8(3)
C78 U3 C61 69.1(3)
N5 U3 C51 78.7(3)
C78 U3 C51 121.7(4)
C61 U3 C51 119.0(4)
N5 U3 C52 75.6(3)
C78 U3 C52 92.9(4)
C61 U3 C52 102.6(4)
C51 U3 C52 30.2(4)
N5 U3 C44 113.0(3)
C78 U3 C44 93.7(3)
C61 U3 C44 73.4(4)
C51 U3 C44 144.5(4)
C52 U3 C44 170.4(4)
N5 U3 C53 102.9(3)
C78 U3 C53 89.9(4)
C61 U3 C53 74.0(4)
C51 U3 C53 48.7(4)
C52 U3 C53 29.7(3)
C44 U3 C53 143.4(4)
N5 U3 C42 101.5(4)
C78 U3 C42 137.0(4)
C61 U3 C42 108.4(4)
C51 U3 C42 97.7(4)
C52 U3 C42 127.8(4)
C44 U3 C42 48.1(4)
C53 U3 C42 131.9(4)
N5 U3 C43 125.6(4)
C78 U3 C43 122.3(4)
C61 U3 C43 79.5(4)
C51 U3 C43 115.7(4)
C52 U3 C43 141.7(4)
C44 U3 C43 29.7(4)
C53 U3 C43 126.6(4)
C42 U3 C43 29.1(4)
N5 U3 C41 77.4(3)
C78 U3 C41 114.0(3)
C61 U3 C41 121.6(4)
C51 U3 C41 107.7(4)
C52 U3 C41 133.7(4)
C44 U3 C41 48.5(3)
C53 U3 C41 154.5(4)
C42 U3 C41 28.6(4)
C43 U3 C41 48.3(4)
N5 U3 C45 83.9(3)
C78 U3 C45 89.6(3)
C61 U3 C45 99.0(3)
C51 U3 C45 136.6(4)
C52 U3 C45 157.6(3)
C44 U3 C45 29.5(3)
C53 U3 C45 172.7(3)
C42 U3 C45 47.6(4)
C43 U3 C45 48.5(4)
C41 U3 C45 29.2(3)
N5 U3 C55 107.3(3)
C78 U3 C55 137.7(4)
C61 U3 C55 98.4(4)
C51 U3 C55 29.4(3)
C52 U3 C55 49.0(4)
C44 U3 C55 122.2(4)
C53 U3 C55 48.1(5)
C42 U3 C55 85.2(5)
C43 U3 C55 92.7(4)
C41 U3 C55 107.0(5)
C45 U3 C55 132.7(4)
N1 C61 U3 175.4(10)
N2 C66 U1 176.3(11)
N3 C71 U2 177.8(10)
C76 N4 U1 167.6(8)
C77 N5 U3 170.1(9)
C78 N6 U2 171.3(9)
C5S C4S C3S 157(7)
C2S C3S C4S 146(8)
C1S C2S C3S 159(8)
C5 C1 C2 108.0(9)
C5 C1 C6 126.1(9)
C2 C1 C6 125.7(9)
C5 C1 U1 75.4(5)
C2 C1 U1 77.3(6)
C6 C1 U1 118.1(6)
C1 C2 C3 107.5(8)
C1 C2 C7 126.6(9)
C3 C2 C7 125.6(9)
C1 C2 U1 73.1(5)
C3 C2 U1 76.8(5)
C7 C2 U1 121.3(7)
C4 C3 C2 108.1(9)
C4 C3 C8 124.4(9)
C2 C3 C8 126.8(8)
C4 C3 U1 75.1(5)
C2 C3 U1 74.2(5)
C8 C3 U1 124.4(7)
C3 C4 C5 108.2(9)
C3 C4 C9 123.8(9)
C5 C4 C9 126.2(10)
C3 C4 U1 76.2(5)
C5 C4 U1 72.8(5)
C9 C4 U1 129.2(7)
C4 C5 C1 108.2(9)
C4 C5 C10 125.7(9)
C1 C5 C10 126.0(9)
C4 C5 U1 78.1(5)
C1 C5 U1 75.0(5)
C10 C5 U1 116.8(6)
C15 C11 C12 109.4(11)
C15 C11 C16 126.2(16)
C12 C11 C16 123.4(16)
C15 C11 U2 74.1(7)
C12 C11 U2 75.8(8)
C16 C11 U2 126.0(11)
C11 C12 C13 107.3(13)
C11 C12 C17 127.6(12)
C13 C12 C17 124.8(12)
C11 C12 U2 75.1(7)
C13 C12 U2 73.8(6)
C17 C12 U2 121.5(10)
C12 C13 C14 108.1(11)
C12 C13 C18 127.0(11)
C14 C13 C18 124.3(10)
C12 C13 U2 76.5(7)
C14 C13 U2 75.9(6)
C18 C13 U2 120.9(7)
C15 C14 C13 106.9(12)
C15 C14 C19 125.2(12)
C13 C14 C19 127.9(10)
C15 C14 U2 74.0(7)
C13 C14 U2 74.2(6)
C19 C14 U2 118.8(7)
C11 C15 C14 108.3(12)
C11 C15 C20 126.8(13)
C14 C15 C20 124.4(15)
C11 C15 U2 76.7(8)
C14 C15 U2 76.3(7)
C20 C15 U2 119.8(8)
C25 C21 C22 109.1(9)
C25 C21 C26 126.1(10)
C22 C21 C26 124.4(9)
C25 C21 U1 75.9(6)
C22 C21 U1 74.6(5)
C26 C21 U1 121.7(6)
C23 C22 C21 107.4(9)
C23 C22 C27 127.6(10)
C21 C22 C27 123.8(9)
C23 C22 U1 75.0(6)
C21 C22 U1 75.2(5)
C27 C22 U1 125.4(7)
C22 C23 C24 108.5(10)
C22 C23 C28 126.2(10)
C24 C23 C28 125.1(10)
C22 C23 U1 75.5(6)
C24 C23 U1 75.6(6)
C28 C23 U1 120.2(7)
C25 C24 C23 107.6(9)
C25 C24 C29 124.9(11)
C23 C24 C29 126.8(11)
C25 C24 U1 75.4(6)
C23 C24 U1 74.3(6)
C29 C24 U1 123.8(8)
C21 C25 C24 107.4(9)
C21 C25 C30 125.9(11)
C24 C25 C30 126.6(11)
C21 C25 U1 74.9(5)
C24 C25 U1 74.7(6)
C30 C25 U1 117.7(7)
C42 C41 C45 107.7(11)
C42 C41 C46 126.2(12)
C45 C41 C46 125.7(13)
C42 C41 U3 75.6(8)
C45 C41 U3 75.5(7)
C46 C41 U3 120.1(8)
C41 C42 C43 110.2(11)
C41 C42 C47 123.9(14)
C43 C42 C47 124.7(14)
C41 C42 U3 75.7(7)
C43 C42 U3 75.5(7)
C47 C42 U3 125.7(10)
C42 C43 C44 106.6(11)
C42 C43 C48 128.5(14)
C44 C43 C48 124.8(14)
C42 C43 U3 75.4(7)
C44 C43 U3 74.9(6)
C48 C43 U3 117.7(10)
C45 C44 C43 107.2(10)
C45 C44 C49 125.6(12)
C43 C44 C49 126.5(12)
C45 C44 U3 75.6(6)
C43 C44 U3 75.4(7)
C49 C44 U3 122.6(8)
C41 C45 C44 108.2(11)
C41 C45 C50 125.7(12)
C44 C45 C50 126.1(11)
C41 C45 U3 75.4(7)
C44 C45 U3 74.9(7)
C50 C45 U3 117.7(7)
C55 C51 C52 108.6(12)
C55 C51 C56 126.0(14)
C52 C51 C56 125.3(11)
C55 C51 U3 77.9(7)
C52 C51 U3 75.3(6)
C56 C51 U3 116.4(8)
C53 C52 C51 106.4(11)
C53 C52 C57 126.3(13)
C51 C52 C57 127.1(11)
C53 C52 U3 76.4(6)
C51 C52 U3 74.5(7)
C57 C52 U3 119.1(7)
C54 C53 C52 109.0(13)
C54 C53 C58 126.9(12)
C52 C53 C58 123.9(13)
C54 C53 U3 76.9(7)
C52 C53 U3 74.0(7)
C58 C53 U3 119.4(8)
C55 C54 C53 108.1(11)
C55 C54 C59 124.8(14)
C53 C54 C59 126.5(15)
C55 C54 U3 75.0(7)
C53 C54 U3 73.9(7)
C59 C54 U3 124.2(8)
C54 C55 C51 108.0(13)
C54 C55 C60 124.9(13)
C51 C55 C60 125.6(15)
C54 C55 U3 76.1(7)
C51 C55 U3 72.7(6)
C60 C55 U3 128.2(11)
C61 N1 C62 177.8(14)
N1 C62 C64 107.1(10)
N1 C62 C65 106.9(10)
C64 C62 C65 110.8(14)
N1 C62 C63 105.9(12)
C64 C62 C63 113.2(12)
C65 C62 C63 112.4(11)
C66 N2 C67 179.6(19)
N2 C67 C69 108.1(17)
N2 C67 C68 105.2(12)
C69 C67 C68 112.6(18)
N2 C67 C70 106.6(13)
C69 C67 C70 113.8(16)
C68 C67 C70 110.0(19)
C71 N3 C72 177.2(11)
N3 C72 C74 108.9(9)
N3 C72 C73 106.1(9)
C74 C72 C73 113.5(11)
N3 C72 C75 106.9(9)
C74 C72 C75 109.9(13)
C73 C72 C75 111.4(12)
N4 C76 U2 177.8(8)
N5 C77 U1 173.0(9)
N6 C78 U3 174.7(9)
C33 C35 C34 115.7(15)
C34' C35 C40' 141(2)
C33 C35 C40 127.9(16)
C34 C35 C40 116.3(15)
C34' C35 C31' 103.5(18)
C40' C35 C31' 113.4(18)
C34' C35 U2 78.7(12)
C33 C35 U2 79.3(9)
C34 C35 U2 73.5(8)
C40' C35 U2 122.0(15)
C40 C35 U2 113.1(9)
C31' C35 U2 75.5(8)
C33 C31 C32 110.2(16)
C33 C31 C36 125.9(16)
C32 C31 C36 122.4(17)
C33 C31 U2 78.1(10)
C32 C31 U2 74.5(9)
C36 C31 U2 125.3(11)
C37 C32 C34 125.1(17)
C37 C32 C31 129.5(18)
C34 C32 C31 105.0(15)
C37 C32 U2 121.0(12)
C34 C32 U2 74.5(10)
C31 C32 U2 75.1(9)
C35 C33 C31 107.2(15)
C35 C33 C38 129.6(17)
C31 C33 C38 122.0(17)
C35 C33 U2 75.0(9)
C31 C33 U2 73.2(9)
C38 C33 U2 126.9(11)
C32 C34 C39 124(2)
C32 C34 C35 101.8(14)
C39 C34 C35 133(2)
C32 C34 U2 75.1(10)
C39 C34 U2 121.7(12)
C35 C34 U2 75.6(8)
C32' C31' C36' 128(2)
C32' C31' C35 103(2)
C36' C31' C35 129(2)
C32' C31' U2 78.3(14)
C36' C31' U2 115.2(17)
C35 C31' U2 69.9(8)
C31' C32' C33' 114(2)
C31' C32' C37' 124(3)
C33' C32' C37' 120(3)
C31' C32' U2 75.4(15)
C33' C32' U2 77.5(14)
C37' C32' U2 126.5(17)
C32' C33' C34' 103(2)
C32' C33' C38' 131(2)
C34' C33' C38' 126(2)
C32' C33' U2 74.6(14)
C34' C33' U2 70.4(13)
C38' C33' U2 120.0(15)
C35 C34' C33' 116(2)
C35 C34' C39' 121(2)
C33' C34' C39' 122(2)
C35 C34' U2 76.1(13)
C33' C34' U2 79.8(13)
C39' C34' U2 121.0(16)

loop_
_geom_bond_atom_site_label_1
_geom_bond_atom_site_label_2
_geom_bond_distance
U1 C66 2.569(11)
U1 N4 2.569(8)
U1 C77 2.621(8)
U1 C23 2.751(10)
U1 C1 2.754(9)
U1 C22 2.757(10)
U1 C5 2.759(9)
U1 C21 2.765(9)
U1 C24 2.768(10)
U1 C25 2.777(10)
U1 C2 2.808(9)
U1 C4 2.826(9)
U2 N6 2.598(10)
U2 C71 2.615(11)
U2 C76 2.644(9)
U2 C34 2.742(17)
U2 C32 2.749(17)
U2 C31 2.756(15)
U2 C15 2.764(13)
U2 C35 2.769(10)
U2 C13 2.771(11)
U2 C14 2.794(11)
U2 C11 2.797(13)
U2 C34' 2.80(2)
U3 N5 2.585(8)
U3 C78 2.610(11)
U3 C61 2.638(11)
U3 C51 2.732(10)
U3 C52 2.743(11)
U3 C44 2.775(11)
U3 C53 2.773(12)
U3 C42 2.780(12)
U3 C43 2.781(11)
U3 C41 2.782(11)
U3 C45 2.783(11)
U3 C55 2.798(12)
C61 N1 1.138(14)
C66 N2 1.147(14)
C71 N3 1.147(13)
N4 C76 1.142(11)
N5 C77 1.163(10)
N6 C78 1.160(13)
C1S C2S 1.08(5)
C5S C4S 1.08(5)
C4S C3S 1.51(8)
C3S C2S 1.21(6)
C1 C5 1.408(14)
C1 C2 1.419(14)
C1 C6 1.514(14)
C2 C3 1.419(13)
C2 C7 1.505(13)
C3 C4 1.405(13)
C3 C8 1.510(14)
C4 C5 1.408(13)
C4 C9 1.511(13)
C5 C10 1.511(14)
C11 C15 1.40(2)
C11 C12 1.41(2)
C11 C16 1.516(18)
C12 C13 1.429(16)
C12 C17 1.52(2)
C13 C14 1.434(17)
C13 C18 1.501(15)
C14 C15 1.426(16)
C14 C19 1.502(17)
C15 C20 1.51(2)
C21 C25 1.399(14)
C21 C22 1.439(14)
C21 C26 1.501(14)
C22 C23 1.398(14)
C22 C27 1.500(14)
C23 C24 1.435(15)
C23 C28 1.507(15)
C24 C25 1.433(16)
C24 C29 1.504(16)
C25 C30 1.482(15)
C41 C42 1.376(18)
C41 C45 1.402(16)
C41 C46 1.493(17)
C42 C43 1.398(19)
C42 C47 1.538(18)
C43 C44 1.426(18)
C43 C48 1.55(2)
C44 C45 1.416(17)
C44 C49 1.524(16)
C45 C50 1.507(17)
C51 C55 1.406(16)
C51 C52 1.425(18)
C51 C56 1.525(18)
C52 C53 1.412(15)
C52 C57 1.492(16)
C53 C54 1.405(19)
C53 C58 1.54(2)
C54 C55 1.40(2)
C54 C59 1.511(17)
C55 C60 1.52(2)
N1 C62 1.471(15)
C62 C64 1.494(19)
C62 C65 1.51(2)
C62 C63 1.52(2)
N2 C67 1.457(16)
C67 C69 1.48(3)
C67 C68 1.52(2)
C67 C70 1.55(3)
N3 C72 1.463(13)
C72 C74 1.483(17)
C72 C73 1.506(16)
C72 C75 1.529(17)
C35 C34' 1.21(3)
C35 C33 1.24(2)
C35 C34 1.47(2)
C35 C40' 1.49(3)
C35 C40 1.64(2)
C35 C31' 1.68(3)
C31 C33 1.38(2)
C31 C32 1.45(2)
C31 C36 1.49(2)
C32 C37 1.43(3)
C32 C34 1.44(3)
C33 C38 1.51(2)
C34 C39 1.45(3)
C31' C32' 1.31(4)
C31' C36' 1.49(4)
C32' C33' 1.40(4)
C32' C37' 1.53(4)
C33' C34' 1.48(4)
C33' C38' 1.51(4)
C34' C39' 1.55(3)
